data_1552461
loop_
_publ_author_name
'Schoemaker, Robin'
'Schwedtmann, Kai'
'Franconetti, Antonio'
'Frontera, Antonio'
'Hennersdorf, Felix'
'Weigand, Jan J.'

_publ_section_title
;
 Controlled scrambling reactions to polyphosphanes via bond metathesis
 reactions
;
_journal_name_full 'Chemical Science'
_journal_paper_doi 10.1039/C9SC04501E
_journal_year 2019
_chemical_formula_moiety 'C F3 O3 S, C30 H51 N P3'
_chemical_formula_sum 'C31 H51 F3 N O3 P3 S'
_chemical_formula_weight 667.69
_space_group_crystal_system triclinic
_space_group_IT_number 2
_space_group_name_Hall '-P 1'
_space_group_name_H-M_alt 'P -1'
_symmetry_space_group_name_Hall '-P 1'
_symmetry_space_group_name_H-M 'P -1'
_atom_sites_solution_hydrogens geom
_audit_creation_date 2018-01-16
_audit_creation_method
;
Olex2 1.2
(compiled 2015.09.30 svn.r3233 for OlexSys, GUI svn.r5103)
;
_audit_update_record
;
2019-08-30 deposited with the CCDC.    2019-10-17 downloaded from the CCDC.
;
_cell_angle_alpha 74.779(3)
_cell_angle_beta 67.319(3)
_cell_angle_gamma 84.620(2)
_cell_formula_units_Z 2
_cell_length_a 10.9026(4)
_cell_length_b 12.5147(3)
_cell_length_c 14.0376(4)
_cell_measurement_reflns_used 10873
_cell_measurement_temperature 100.00(10)
_cell_measurement_theta_max 76.3190
_cell_measurement_theta_min 3.5100
_cell_volume 1705.16(10)
_computing_cell_refinement 'CrysAlisPro 1.171.38.43 (Rigaku OD, 2015)'
_computing_data_collection 'CrysAlisPro 1.171.38.43 (Rigaku OD, 2015)'
_computing_data_reduction 'CrysAlisPro 1.171.38.43 (Rigaku OD, 2015)'
_computing_molecular_graphics 'Olex2 (Dolomanov et al., 2009)'
_computing_publication_material 'Olex2 (Dolomanov et al., 2009)'
_computing_structure_refinement 'ShelXL (Sheldrick, 2015)'
_computing_structure_solution 'ShelXT (Sheldrick, 2015)'
_diffrn_ambient_environment N~2~
_diffrn_ambient_temperature 100.00(10)
_diffrn_detector 'CCD plate'
_diffrn_detector_area_resol_mean 5.2850
_diffrn_detector_type AtlasS2
_diffrn_measured_fraction_theta_full 0.999
_diffrn_measured_fraction_theta_max 0.985
_diffrn_measurement_details
;
List of Runs (angles in degrees, time in seconds):

  # Type    Start    End  Width  t~exp~   \w     \q     \k     \f   Frames
#--------------------------------------------------------------------------
  1  \w    -58.00  33.00   0.50    4.00    --  -38.50  38.00 -60.00  182
  2  \w    -67.00 -17.00   0.50    4.00    --  -38.50 125.00-180.00  100
  3  \w   -106.00 -17.00   0.50    4.00    --  -38.50 -57.00   0.00  178
  4  \w    -64.00  32.00   0.50    4.00    --  -38.50  57.00 150.00  192
  5  \w     46.00  98.00   0.50    4.00    --   42.75-125.00 -30.00  104
  6  \w     44.00  71.00   0.50   16.00    --  111.00 -94.00  30.00   54
  7  \w     63.00 118.00   0.50   16.00    --  111.00-125.00   0.00  110
  8  \w     77.00 104.00   0.50   16.00    --  111.00-125.00 -30.00   54
  9  \w     77.00 121.00   0.50   16.00    --  111.00-125.00 -60.00   88
 10  \w     91.00 118.00   0.50   16.00    --  111.00-125.00-120.00   54
 11  \w     84.00 109.00   0.50   16.00    --  111.00 -94.00-150.00   50
 12  \w     78.00 107.00   0.50   16.00    --  111.00 -30.00 -90.00   58
 13  \w    101.00 128.00   0.50   16.00    --  111.00  30.00-180.00   54
 14  \w    109.00 175.00   0.50   16.00    --  111.00  45.00-180.00  132
 15  \w    136.00 163.00   0.50   16.00    --  111.00  45.00 -90.00   54
 16  \w     88.00 178.00   0.50   16.00    --  111.00  30.00-120.00  180
 17  \w     81.00 120.00   0.50   16.00    --  111.00 -30.00   0.00   78
 18  \w     68.00 120.00   0.50   16.00    --  111.00-125.00 120.00  104
 19  \w     42.00  80.00   0.50   16.00    --  111.00 -30.00   0.00   76
 20  \w     38.00  65.00   0.50   16.00    --  111.00 -30.00 -90.00   54
 21  \w     68.00 134.00   0.50   16.00    --  111.00 -30.00-180.00  132
 22  \w     48.00 126.00   0.50   16.00    --  111.00 -45.00-180.00  156
 23  \w     40.00 121.00   0.50   16.00    --  111.00-125.00-180.00  162
 24  \w     31.00 104.00   0.50   16.00    --  111.00 -94.00   0.00  146
 25  \w     43.00 121.00   0.50   16.00    --  111.00 -61.00 120.00  156
 26  \w     96.00 178.00   0.50   16.00    --  111.00  15.00 150.00  164
 27  \w     44.00  97.00   0.50   16.00    --  111.00-125.00 150.00  106
 28  \w     34.00  90.00   0.50   16.00    --  111.00 -94.00  60.00  112
 29  \w     31.00  56.00   0.50   16.00    --  111.00 -94.00-150.00   50
;
_diffrn_measurement_device 'four-circle diffractometer'
_diffrn_measurement_device_type 'SuperNova, Dual, Cu at zero, AtlasS2'
_diffrn_measurement_method '\w scans'
_diffrn_orient_matrix_type 'CrysAlisPro convention (1999,Acta A55,543-557)'
_diffrn_orient_matrix_UB_11 -0.1399280000
_diffrn_orient_matrix_UB_12 0.0014365000
_diffrn_orient_matrix_UB_13 -0.0029898000
_diffrn_orient_matrix_UB_21 0.0105663000
_diffrn_orient_matrix_UB_22 -0.1245917000
_diffrn_orient_matrix_UB_23 0.0039582000
_diffrn_orient_matrix_UB_31 -0.0613478000
_diffrn_orient_matrix_UB_32 -0.0274106000
_diffrn_orient_matrix_UB_33 0.1226288000
_diffrn_radiation_monochromator mirror
_diffrn_radiation_probe x-ray
_diffrn_radiation_type CuK\a
_diffrn_radiation_wavelength 1.54184
_diffrn_reflns_av_R_equivalents 0.0252
_diffrn_reflns_av_unetI/netI 0.0296
_diffrn_reflns_Laue_measured_fraction_full 0.999
_diffrn_reflns_Laue_measured_fraction_max 0.985
_diffrn_reflns_limit_h_max 13
_diffrn_reflns_limit_h_min -13
_diffrn_reflns_limit_k_max 15
_diffrn_reflns_limit_k_min -15
_diffrn_reflns_limit_l_max 17
_diffrn_reflns_limit_l_min -15
_diffrn_reflns_number 16998
_diffrn_reflns_point_group_measured_fraction_full 0.999
_diffrn_reflns_point_group_measured_fraction_max 0.985
_diffrn_reflns_theta_full 67.684
_diffrn_reflns_theta_max 76.650
_diffrn_reflns_theta_min 3.521
_diffrn_source 'micro-focus sealed X-ray tube'
_diffrn_source_type 'SuperNova (Cu) X-ray Source'
_exptl_absorpt_coefficient_mu 2.581
_exptl_absorpt_correction_T_max 0.904
_exptl_absorpt_correction_T_min 0.721
_exptl_absorpt_correction_type gaussian
_exptl_absorpt_process_details
;
CrysAlisPro 1.171.38.43 (Rigaku Oxford Diffraction, 2015)
Numerical absorption correction based on gaussian integration over
            a multifaceted crystal model
Empirical absorption correction using spherical harmonics,
 implemented in SCALE3 ABSPACK scaling algorithm.
;
_exptl_crystal_colour yellow
_exptl_crystal_colour_primary yellow
_exptl_crystal_density_diffrn 1.300
_exptl_crystal_description block
_exptl_crystal_F_000 712
_exptl_crystal_size_max 0.192
_exptl_crystal_size_mid 0.118
_exptl_crystal_size_min 0.054
_refine_diff_density_max 0.750
_refine_diff_density_min -0.465
_refine_diff_density_rms 0.060
_refine_ls_extinction_method none
_refine_ls_goodness_of_fit_ref 1.018
_refine_ls_hydrogen_treatment constr
_refine_ls_matrix_type full
_refine_ls_number_parameters 380
_refine_ls_number_reflns 7087
_refine_ls_number_restraints 0
_refine_ls_restrained_S_all 1.018
_refine_ls_R_factor_all 0.0391
_refine_ls_R_factor_gt 0.0365
_refine_ls_shift/su_max 0.001
_refine_ls_shift/su_mean 0.000
_refine_ls_structure_factor_coef Fsqd
_refine_ls_weighting_details 'w=1/[\s^2^(Fo^2^)+(0.0620P)^2^+0.6572P] where P=(Fo^2^+2Fc^2^)/3'
_refine_ls_weighting_scheme calc
_refine_ls_wR_factor_gt 0.0978
_refine_ls_wR_factor_ref 0.1003
_reflns_Friedel_coverage 0.000
_reflns_number_gt 6566
_reflns_number_total 7087
_reflns_threshold_expression 'I > 2\s(I)'
_cod_data_source_file c9sc04501e2.cif
_cod_data_source_block 10OTf
_cod_original_cell_volume 1705.17(10)
_cod_database_code 1552461
_chemical_oxdiff_formula 'C62 H104 F6 N2 O6 P2 S6 '
_shelx_space_group_comment
;
The symmetry employed for this shelxl refinement is uniquely defined
by the following loop, which should always be used as a source of
symmetry information in preference to the above space-group names.
They are only intended as comments.
;
_reflns_odcompleteness_completeness 99.90
_reflns_odcompleteness_iscentric 1
_reflns_odcompleteness_theta 74.33
_olex2_refinement_description
;
1. Fixed Uiso
 At 1.2 times of:
  All C(H) groups, All C(H,H) groups
 At 1.5 times of:
  All C(H,H,H) groups
2.a Ternary CH refined with riding coordinates:
 C2(H2), C8(H8), C19(H19), C25(H25)
2.b Secondary CH2 refined with riding coordinates:
 C3(H3A,H3B), C4(H4A,H4B), C5(H5A,H5B), C6(H6A,H6B), C7(H7A,H7B), C9(H9A,H9B),
 C10(H10A,H10B), C11(H11A,H11B), C12(H12A,H12B), C13(H13A,H13B), C20(H20A,H20B),
  C21(H21A,H21B), C22(H22A,H22B), C23(H23A,H23B), C24(H24A,H24B), C26(H26A,
 H26B), C27(H27A,H27B), C28(H28A,H28B), C29(H29A,H29B), C30(H30A,H30B)
2.c Aromatic/amide H refined with riding coordinates:
 C15(H15), C16(H16), C17(H17), C18(H18)
2.d Idealised Me refined as rotating group:
 C1(H1A,H1B,H1C)
;
_shelx_shelxl_version_number 2014/7
_olex2_submission_special_instructions 'No special instructions were received'
_oxdiff_exptl_absorpt_empirical_details
;
Empirical correction (ABSPACK) includes:
- Absorption correction using spherical harmonics
- Frame scaling
;
_oxdiff_exptl_absorpt_empirical_full_max 1.466
_oxdiff_exptl_absorpt_empirical_full_min 0.760

loop_
_space_group_symop_operation_xyz
'x, y, z'
'-x, -y, -z'

loop_
_atom_site_label
_atom_site_type_symbol
_atom_site_fract_x
_atom_site_fract_y
_atom_site_fract_z
_atom_site_U_iso_or_equiv
_atom_site_adp_type
_atom_site_occupancy
_atom_site_site_symmetry_order
_atom_site_calc_flag
_atom_site_refinement_flags_posn
S1 S 0.34030(4) 0.25341(3) 0.35214(3) 0.02222(10) Uani 1 1 d .
F1 F 0.59553(12) 0.23089(12) 0.31449(11) 0.0512(3) Uani 1 1 d .
F2 F 0.47573(15) 0.09209(12) 0.42797(9) 0.0578(4) Uani 1 1 d .
F3 F 0.51770(11) 0.11541(9) 0.26155(8) 0.0381(2) Uani 1 1 d .
O1 O 0.32910(13) 0.30352(11) 0.43658(9) 0.0313(3) Uani 1 1 d .
O2 O 0.23781(12) 0.17351(10) 0.37906(10) 0.0325(3) Uani 1 1 d .
O3 O 0.37510(12) 0.32833(10) 0.24808(9) 0.0278(2) Uani 1 1 d .
C31 C 0.48977(18) 0.16822(16) 0.33908(13) 0.0310(4) Uani 1 1 d .
P1 P 0.16860(3) 0.80985(3) 0.35280(3) 0.01579(9) Uani 1 1 d .
P2 P 0.26210(3) 0.68361(3) 0.26457(3) 0.01649(9) Uani 1 1 d .
P3 P 0.34444(4) 0.79681(3) 0.10157(3) 0.01795(9) Uani 1 1 d .
N1 N 0.42011(13) 0.69909(11) 0.37233(10) 0.0208(2) Uani 1 1 d .
C1 C 0.27120(15) 0.92771(12) 0.32461(12) 0.0217(3) Uani 1 1 d .
H1A H 0.3442 0.9041 0.3471 0.033 Uiso 1 1 calc GR
H1B H 0.2193 0.9806 0.3623 0.033 Uiso 1 1 calc GR
H1C H 0.3047 0.9612 0.2494 0.033 Uiso 1 1 calc GR
C2 C 0.09070(14) 0.74832(12) 0.49690(10) 0.0181(3) Uani 1 1 d .
H2 H 0.0018 0.7805 0.5206 0.022 Uiso 1 1 calc R
C3 C 0.16190(16) 0.77735(14) 0.56191(11) 0.0243(3) Uani 1 1 d .
H3A H 0.1706 0.8571 0.5465 0.029 Uiso 1 1 calc R
H3B H 0.2504 0.7460 0.5426 0.029 Uiso 1 1 calc R
C4 C 0.08211(18) 0.73113(15) 0.68115(12) 0.0293(3) Uani 1 1 d .
H4A H 0.1293 0.7471 0.7220 0.035 Uiso 1 1 calc R
H4B H -0.0034 0.7676 0.7011 0.035 Uiso 1 1 calc R
C5 C 0.06025(18) 0.60632(15) 0.70825(12) 0.0298(3) Uani 1 1 d .
H5A H 0.1453 0.5692 0.6946 0.036 Uiso 1 1 calc R
H5B H 0.0063 0.5804 0.7834 0.036 Uiso 1 1 calc R
C6 C -0.00852(17) 0.57734(13) 0.64236(12) 0.0262(3) Uani 1 1 d .
H6A H -0.0972 0.6083 0.6614 0.031 Uiso 1 1 calc R
H6B H -0.0171 0.4975 0.6582 0.031 Uiso 1 1 calc R
C7 C 0.06988(16) 0.62233(12) 0.52269(11) 0.0230(3) Uani 1 1 d .
H7A H 0.0216 0.6064 0.4826 0.028 Uiso 1 1 calc R
H7B H 0.1555 0.5861 0.5020 0.028 Uiso 1 1 calc R
C8 C 0.03588(14) 0.85927(12) 0.30338(11) 0.0182(3) Uani 1 1 d .
H8 H 0.0782 0.8848 0.2257 0.022 Uiso 1 1 calc R
C9 C -0.04058(16) 0.95842(13) 0.34409(12) 0.0242(3) Uani 1 1 d .
H9A H -0.0847 0.9366 0.4210 0.029 Uiso 1 1 calc R
H9B H 0.0212 1.0181 0.3263 0.029 Uiso 1 1 calc R
C10 C -0.14405(17) 0.99878(14) 0.29341(13) 0.0274(3) Uani 1 1 d .
H10A H -0.1959 1.0574 0.3238 0.033 Uiso 1 1 calc R
H10B H -0.0986 1.0294 0.2175 0.033 Uiso 1 1 calc R
C11 C -0.23756(16) 0.90581(14) 0.31079(13) 0.0270(3) Uani 1 1 d .
H11A H -0.2917 0.8814 0.3860 0.032 Uiso 1 1 calc R
H11B H -0.2964 0.9333 0.2728 0.032 Uiso 1 1 calc R
C12 C -0.15873(16) 0.80860(14) 0.27149(13) 0.0255(3) Uani 1 1 d .
H12A H -0.1100 0.8317 0.1952 0.031 Uiso 1 1 calc R
H12B H -0.2194 0.7495 0.2853 0.031 Uiso 1 1 calc R
C13 C -0.06183(15) 0.76596(12) 0.32686(12) 0.0212(3) Uani 1 1 d .
H13A H -0.0132 0.7036 0.3014 0.025 Uiso 1 1 calc R
H13B H -0.1103 0.7411 0.4031 0.025 Uiso 1 1 calc R
C14 C 0.39963(14) 0.64213(12) 0.31029(10) 0.0176(3) Uani 1 1 d .
C15 C 0.47314(16) 0.54999(12) 0.28401(12) 0.0233(3) Uani 1 1 d .
H15 H 0.4540 0.5113 0.2431 0.028 Uiso 1 1 calc R
C16 C 0.57557(17) 0.51733(14) 0.32029(14) 0.0292(3) Uani 1 1 d .
H16 H 0.6282 0.4572 0.3025 0.035 Uiso 1 1 calc R
C17 C 0.59856(17) 0.57545(14) 0.38343(13) 0.0282(3) Uani 1 1 d .
H17 H 0.6668 0.5552 0.4087 0.034 Uiso 1 1 calc R
C18 C 0.51732(16) 0.66471(13) 0.40814(12) 0.0249(3) Uani 1 1 d .
H18 H 0.5316 0.7024 0.4520 0.030 Uiso 1 1 calc R
C19 C 0.29837(15) 0.71620(13) 0.02585(11) 0.0205(3) Uani 1 1 d .
H19 H 0.3430 0.7538 -0.0494 0.025 Uiso 1 1 calc R
C20 C 0.14896(16) 0.72462(16) 0.04760(13) 0.0286(3) Uani 1 1 d .
H20A H 0.0991 0.6841 0.1200 0.034 Uiso 1 1 calc R
H20B H 0.1222 0.8016 0.0402 0.034 Uiso 1 1 calc R
C21 C 0.11781(18) 0.67708(17) -0.03069(14) 0.0336(4) Uani 1 1 d .
H21A H 0.0226 0.6788 -0.0133 0.040 Uiso 1 1 calc R
H21B H 0.1601 0.7229 -0.1023 0.040 Uiso 1 1 calc R
C22 C 0.16635(17) 0.55827(16) -0.02728(13) 0.0314(4) Uani 1 1 d .
H22A H 0.1144 0.5105 0.0410 0.038 Uiso 1 1 calc R
H22B H 0.1528 0.5335 -0.0824 0.038 Uiso 1 1 calc R
C23 C 0.31313(17) 0.54837(14) -0.04350(13) 0.0270(3) Uani 1 1 d .
H23A H 0.3661 0.5877 -0.1156 0.032 Uiso 1 1 calc R
H23B H 0.3383 0.4710 -0.0347 0.032 Uiso 1 1 calc R
C24 C 0.34276(16) 0.59565(13) 0.03555(12) 0.0234(3) Uani 1 1 d .
H24A H 0.2962 0.5524 0.1075 0.028 Uiso 1 1 calc R
H24B H 0.4373 0.5914 0.0211 0.028 Uiso 1 1 calc R
C25 C 0.52806(14) 0.77933(12) 0.05935(11) 0.0188(3) Uani 1 1 d .
H25 H 0.5475 0.7029 0.0898 0.023 Uiso 1 1 calc R
C26 C 0.58383(16) 0.85853(13) 0.09986(12) 0.0245(3) Uani 1 1 d .
H26A H 0.5578 0.9337 0.0750 0.029 Uiso 1 1 calc R
H26B H 0.5464 0.8395 0.1771 0.029 Uiso 1 1 calc R
C27 C 0.73507(17) 0.85263(15) 0.06113(13) 0.0296(3) Uani 1 1 d .
H27A H 0.7607 0.7796 0.0921 0.036 Uiso 1 1 calc R
H27B H 0.7675 0.9062 0.0850 0.036 Uiso 1 1 calc R
C28 C 0.79935(16) 0.87603(15) -0.06039(13) 0.0298(3) Uani 1 1 d .
H28A H 0.7828 0.9522 -0.0914 0.036 Uiso 1 1 calc R
H28B H 0.8948 0.8664 -0.0819 0.036 Uiso 1 1 calc R
C29 C 0.74397(16) 0.79856(14) -0.10168(13) 0.0282(3) Uani 1 1 d .
H29A H 0.7701 0.7232 -0.0775 0.034 Uiso 1 1 calc R
H29B H 0.7815 0.8185 -0.1789 0.034 Uiso 1 1 calc R
C30 C 0.59264(15) 0.80426(13) -0.06316(11) 0.0229(3) Uani 1 1 d .
H30A H 0.5605 0.7511 -0.0877 0.027 Uiso 1 1 calc R
H30B H 0.5668 0.8775 -0.0935 0.027 Uiso 1 1 calc R

loop_
_atom_site_aniso_label
_atom_site_aniso_U_11
_atom_site_aniso_U_22
_atom_site_aniso_U_33
_atom_site_aniso_U_23
_atom_site_aniso_U_13
_atom_site_aniso_U_12
S1 0.02274(18) 0.02412(18) 0.01740(17) -0.00644(13) -0.00405(13) -0.00015(13)
F1 0.0280(6) 0.0703(9) 0.0610(8) -0.0255(7) -0.0177(5) 0.0043(5)
F2 0.0633(8) 0.0653(8) 0.0255(5) 0.0012(5) -0.0113(5) 0.0318(7)
F3 0.0396(6) 0.0413(6) 0.0308(5) -0.0157(4) -0.0091(4) 0.0144(5)
O1 0.0374(7) 0.0368(6) 0.0182(5) -0.0119(5) -0.0051(5) -0.0007(5)
O2 0.0261(6) 0.0276(6) 0.0385(6) -0.0110(5) -0.0042(5) -0.0018(5)
O3 0.0375(6) 0.0263(5) 0.0186(5) -0.0065(4) -0.0086(5) -0.0004(5)
C31 0.0300(8) 0.0394(9) 0.0190(7) -0.0064(7) -0.0056(6) 0.0041(7)
P1 0.01810(17) 0.01582(16) 0.01246(16) -0.00627(12) -0.00260(13) -0.00099(12)
P2 0.01763(17) 0.01812(17) 0.01334(16) -0.00781(12) -0.00265(13) -0.00071(12)
P3 0.01989(18) 0.02009(18) 0.01280(16) -0.00679(13) -0.00350(13) 0.00139(13)
N1 0.0230(6) 0.0236(6) 0.0160(5) -0.0088(5) -0.0048(5) -0.0004(5)
C1 0.0265(7) 0.0179(6) 0.0203(7) -0.0063(5) -0.0060(6) -0.0050(5)
C2 0.0208(7) 0.0182(6) 0.0129(6) -0.0053(5) -0.0027(5) 0.0002(5)
C3 0.0269(8) 0.0315(8) 0.0142(6) -0.0096(6) -0.0035(6) -0.0056(6)
C4 0.0349(9) 0.0370(9) 0.0137(7) -0.0098(6) -0.0031(6) -0.0044(7)
C5 0.0328(8) 0.0355(9) 0.0160(7) -0.0026(6) -0.0067(6) 0.0026(7)
C6 0.0309(8) 0.0228(7) 0.0189(7) -0.0007(6) -0.0053(6) -0.0028(6)
C7 0.0306(8) 0.0195(7) 0.0172(6) -0.0041(5) -0.0071(6) -0.0015(6)
C8 0.0201(7) 0.0192(6) 0.0138(6) -0.0052(5) -0.0042(5) 0.0004(5)
C9 0.0266(8) 0.0219(7) 0.0251(7) -0.0108(6) -0.0087(6) 0.0047(6)
C10 0.0288(8) 0.0267(8) 0.0260(7) -0.0094(6) -0.0094(6) 0.0074(6)
C11 0.0212(7) 0.0346(8) 0.0236(7) -0.0094(6) -0.0064(6) 0.0047(6)
C12 0.0226(7) 0.0307(8) 0.0248(7) -0.0096(6) -0.0090(6) 0.0010(6)
C13 0.0210(7) 0.0216(7) 0.0204(6) -0.0064(5) -0.0061(6) -0.0007(5)
C14 0.0179(6) 0.0194(6) 0.0133(6) -0.0050(5) -0.0022(5) -0.0023(5)
C15 0.0269(7) 0.0209(7) 0.0210(7) -0.0082(5) -0.0063(6) 0.0014(6)
C16 0.0297(8) 0.0253(8) 0.0311(8) -0.0090(6) -0.0100(7) 0.0070(6)
C17 0.0261(8) 0.0293(8) 0.0297(8) -0.0040(6) -0.0134(7) 0.0016(6)
C18 0.0271(8) 0.0280(8) 0.0206(7) -0.0072(6) -0.0086(6) -0.0027(6)
C19 0.0206(7) 0.0279(7) 0.0137(6) -0.0089(5) -0.0048(5) 0.0012(5)
C20 0.0236(8) 0.0429(9) 0.0243(7) -0.0177(7) -0.0093(6) 0.0060(7)
C21 0.0262(8) 0.0541(11) 0.0292(8) -0.0198(8) -0.0145(7) 0.0040(7)
C22 0.0280(8) 0.0460(10) 0.0229(7) -0.0144(7) -0.0063(6) -0.0092(7)
C23 0.0279(8) 0.0318(8) 0.0235(7) -0.0159(6) -0.0056(6) -0.0024(6)
C24 0.0247(7) 0.0263(7) 0.0224(7) -0.0118(6) -0.0088(6) 0.0008(6)
C25 0.0186(7) 0.0219(7) 0.0136(6) -0.0053(5) -0.0030(5) 0.0002(5)
C26 0.0267(8) 0.0284(8) 0.0176(6) -0.0065(6) -0.0058(6) -0.0052(6)
C27 0.0282(8) 0.0353(9) 0.0255(8) -0.0015(6) -0.0127(7) -0.0068(7)
C28 0.0206(7) 0.0336(8) 0.0277(8) -0.0003(6) -0.0046(6) -0.0053(6)
C29 0.0231(8) 0.0328(8) 0.0206(7) -0.0062(6) 0.0004(6) -0.0004(6)
C30 0.0225(7) 0.0277(7) 0.0151(6) -0.0069(5) -0.0022(6) -0.0010(6)

loop_
_atom_type_symbol
_atom_type_description
_atom_type_scat_dispersion_real
_atom_type_scat_dispersion_imag
_atom_type_scat_source
C C 0.0181 0.0091 'International Tables Vol C Tables 4.2.6.8 and 6.1.1.4'
H H 0.0000 0.0000 'International Tables Vol C Tables 4.2.6.8 and 6.1.1.4'
F F 0.0727 0.0534 'International Tables Vol C Tables 4.2.6.8 and 6.1.1.4'
N N 0.0311 0.0180 'International Tables Vol C Tables 4.2.6.8 and 6.1.1.4'
O O 0.0492 0.0322 'International Tables Vol C Tables 4.2.6.8 and 6.1.1.4'
P P 0.2955 0.4335 'International Tables Vol C Tables 4.2.6.8 and 6.1.1.4'
S S 0.3331 0.5567 'International Tables Vol C Tables 4.2.6.8 and 6.1.1.4'

loop_
_exptl_crystal_face_index_h
_exptl_crystal_face_index_k
_exptl_crystal_face_index_l
_exptl_crystal_face_perp_dist
0 0 8 0.0541
0 0 -8 0.0541
-1 -5 -8 0.0410
2 8 0 0.0747
1 6 7 0.0680
-6 1 -7 0.0170
5 -1 8 0.0305
4 -1 -5 0.0529
-7 1 -2 0.0382
6 2 7 0.0266
-6 -4 -6 0.0541
6 -3 -1 0.0459
4 -2 7 0.0471

loop_
_geom_angle_atom_site_label_1
_geom_angle_atom_site_label_2
_geom_angle_atom_site_label_3
_geom_angle
O1 S1 C31 102.78(8)
O2 S1 O1 114.90(7)
O2 S1 O3 115.25(8)
O2 S1 C31 103.25(8)
O3 S1 O1 115.21(7)
O3 S1 C31 102.86(7)
F1 C31 S1 110.80(13)
F1 C31 F3 107.19(14)
F2 C31 S1 111.75(12)
F2 C31 F1 108.17(16)
F2 C31 F3 107.29(15)
F3 C31 S1 111.44(12)
C1 P1 P2 115.93(5)
C1 P1 C2 111.58(7)
C1 P1 C8 107.29(7)
C2 P1 P2 111.65(5)
C8 P1 P2 101.71(5)
C8 P1 C2 107.81(6)
P1 P2 P3 97.886(18)
C14 P2 P1 100.33(5)
C14 P2 P3 107.82(5)
C19 P3 P2 99.48(5)
C19 P3 C25 103.68(6)
C25 P3 P2 104.31(5)
C18 N1 C14 117.31(13)
P1 C1 H1A 109.5
P1 C1 H1B 109.5
P1 C1 H1C 109.5
H1A C1 H1B 109.5
H1A C1 H1C 109.5
H1B C1 H1C 109.5
P1 C2 H2 106.3
C3 C2 P1 113.82(10)
C3 C2 H2 106.3
C3 C2 C7 111.29(12)
C7 C2 P1 112.30(10)
C7 C2 H2 106.3
C2 C3 H3A 109.8
C2 C3 H3B 109.8
C2 C3 C4 109.56(13)
H3A C3 H3B 108.2
C4 C3 H3A 109.8
C4 C3 H3B 109.8
C3 C4 H4A 109.3
C3 C4 H4B 109.3
H4A C4 H4B 108.0
C5 C4 C3 111.60(13)
C5 C4 H4A 109.3
C5 C4 H4B 109.3
C4 C5 H5A 109.5
C4 C5 H5B 109.5
H5A C5 H5B 108.0
C6 C5 C4 110.94(13)
C6 C5 H5A 109.5
C6 C5 H5B 109.5
C5 C6 H6A 109.4
C5 C6 H6B 109.4
C5 C6 C7 111.20(13)
H6A C6 H6B 108.0
C7 C6 H6A 109.4
C7 C6 H6B 109.4
C2 C7 H7A 109.6
C2 C7 H7B 109.6
C6 C7 C2 110.12(12)
C6 C7 H7A 109.6
C6 C7 H7B 109.6
H7A C7 H7B 108.2
P1 C8 H8 106.9
C9 C8 P1 113.71(10)
C9 C8 H8 106.9
C13 C8 P1 112.03(10)
C13 C8 H8 106.9
C13 C8 C9 110.08(12)
C8 C9 H9A 109.6
C8 C9 H9B 109.6
H9A C9 H9B 108.1
C10 C9 C8 110.14(12)
C10 C9 H9A 109.6
C10 C9 H9B 109.6
C9 C10 H10A 109.2
C9 C10 H10B 109.2
H10A C10 H10B 107.9
C11 C10 C9 112.21(13)
C11 C10 H10A 109.2
C11 C10 H10B 109.2
C10 C11 H11A 109.5
C10 C11 H11B 109.5
H11A C11 H11B 108.1
C12 C11 C10 110.54(13)
C12 C11 H11A 109.5
C12 C11 H11B 109.5
C11 C12 H12A 109.5
C11 C12 H12B 109.5
C11 C12 C13 110.93(13)
H12A C12 H12B 108.0
C13 C12 H12A 109.5
C13 C12 H12B 109.5
C8 C13 H13A 109.8
C8 C13 H13B 109.8
C12 C13 C8 109.41(12)
C12 C13 H13A 109.8
C12 C13 H13B 109.8
H13A C13 H13B 108.2
N1 C14 P2 118.35(11)
N1 C14 C15 123.32(14)
C15 C14 P2 118.24(11)
C14 C15 H15 120.9
C16 C15 C14 118.26(14)
C16 C15 H15 120.9
C15 C16 H16 120.4
C15 C16 C17 119.10(15)
C17 C16 H16 120.4
C16 C17 H17 120.7
C16 C17 C18 118.53(15)
C18 C17 H17 120.7
N1 C18 C17 123.42(15)
N1 C18 H18 118.3
C17 C18 H18 118.3
P3 C19 H19 105.6
C20 C19 P3 111.20(10)
C20 C19 H19 105.6
C24 C19 P3 117.62(10)
C24 C19 H19 105.6
C24 C19 C20 110.36(13)
C19 C20 H20A 109.6
C19 C20 H20B 109.6
H20A C20 H20B 108.1
C21 C20 C19 110.26(13)
C21 C20 H20A 109.6
C21 C20 H20B 109.6
C20 C21 H21A 109.3
C20 C21 H21B 109.3
H21A C21 H21B 108.0
C22 C21 C20 111.62(14)
C22 C21 H21A 109.3
C22 C21 H21B 109.3
C21 C22 H22A 109.3
C21 C22 H22B 109.3
H22A C22 H22B 107.9
C23 C22 C21 111.73(14)
C23 C22 H22A 109.3
C23 C22 H22B 109.3
C22 C23 H23A 109.3
C22 C23 H23B 109.3
C22 C23 C24 111.65(13)
H23A C23 H23B 108.0
C24 C23 H23A 109.3
C24 C23 H23B 109.3
C19 C24 C23 109.96(13)
C19 C24 H24A 109.7
C19 C24 H24B 109.7
C23 C24 H24A 109.7
C23 C24 H24B 109.7
H24A C24 H24B 108.2
P3 C25 H25 109.3
C26 C25 P3 109.41(10)
C26 C25 H25 109.3
C26 C25 C30 109.97(12)
C30 C25 P3 109.65(10)
C30 C25 H25 109.3
C25 C26 H26A 109.4
C25 C26 H26B 109.4
H26A C26 H26B 108.0
C27 C26 C25 111.33(13)
C27 C26 H26A 109.4
C27 C26 H26B 109.4
C26 C27 H27A 109.3
C26 C27 H27B 109.3
C26 C27 C28 111.66(13)
H27A C27 H27B 107.9
C28 C27 H27A 109.3
C28 C27 H27B 109.3
C27 C28 H28A 109.5
C27 C28 H28B 109.5
H28A C28 H28B 108.0
C29 C28 C27 110.93(13)
C29 C28 H28A 109.5
C29 C28 H28B 109.5
C28 C29 H29A 109.3
C28 C29 H29B 109.3
C28 C29 C30 111.58(13)
H29A C29 H29B 108.0
C30 C29 H29A 109.3
C30 C29 H29B 109.3
C25 C30 H30A 109.3
C25 C30 H30B 109.3
C29 C30 C25 111.44(12)
C29 C30 H30A 109.3
C29 C30 H30B 109.3
H30A C30 H30B 108.0

loop_
_geom_bond_atom_site_label_1
_geom_bond_atom_site_label_2
_geom_bond_distance
S1 O1 1.4413(12)
S1 O2 1.4410(13)
S1 O3 1.4412(11)
S1 C31 1.8364(18)
F1 C31 1.336(2)
F2 C31 1.321(2)
F3 C31 1.341(2)
P1 P2 2.1957(5)
P1 C1 1.8014(15)
P1 C2 1.8400(14)
P1 C8 1.8272(15)
P2 P3 2.2362(5)
P2 C14 1.8306(15)
P3 C19 1.8628(15)
P3 C25 1.8648(15)
N1 C14 1.3498(18)
N1 C18 1.332(2)
C1 H1A 0.9600
C1 H1B 0.9600
C1 H1C 0.9600
C2 H2 0.9800
C2 C3 1.530(2)
C2 C7 1.540(2)
C3 H3A 0.9700
C3 H3B 0.9700
C3 C4 1.535(2)
C4 H4A 0.9700
C4 H4B 0.9700
C4 C5 1.526(2)
C5 H5A 0.9700
C5 H5B 0.9700
C5 C6 1.520(2)
C6 H6A 0.9700
C6 H6B 0.9700
C6 C7 1.535(2)
C7 H7A 0.9700
C7 H7B 0.9700
C8 H8 0.9800
C8 C9 1.5401(19)
C8 C13 1.539(2)
C9 H9A 0.9700
C9 H9B 0.9700
C9 C10 1.535(2)
C10 H10A 0.9700
C10 H10B 0.9700
C10 C11 1.528(2)
C11 H11A 0.9700
C11 H11B 0.9700
C11 C12 1.521(2)
C12 H12A 0.9700
C12 H12B 0.9700
C12 C13 1.521(2)
C13 H13A 0.9700
C13 H13B 0.9700
C14 C15 1.389(2)
C15 H15 0.9300
C15 C16 1.385(2)
C16 H16 0.9300
C16 C17 1.386(2)
C17 H17 0.9300
C17 C18 1.391(2)
C18 H18 0.9300
C19 H19 0.9800
C19 C20 1.536(2)
C19 C24 1.528(2)
C20 H20A 0.9700
C20 H20B 0.9700
C20 C21 1.532(2)
C21 H21A 0.9700
C21 H21B 0.9700
C21 C22 1.526(3)
C22 H22A 0.9700
C22 H22B 0.9700
C22 C23 1.525(2)
C23 H23A 0.9700
C23 H23B 0.9700
C23 C24 1.531(2)
C24 H24A 0.9700
C24 H24B 0.9700
C25 H25 0.9800
C25 C26 1.533(2)
C25 C30 1.5416(18)
C26 H26A 0.9700
C26 H26B 0.9700
C26 C27 1.525(2)
C27 H27A 0.9700
C27 H27B 0.9700
C27 C28 1.530(2)
C28 H28A 0.9700
C28 H28B 0.9700
C28 C29 1.522(2)
C29 H29A 0.9700
C29 H29B 0.9700
C29 C30 1.526(2)
C30 H30A 0.9700
C30 H30B 0.9700

loop_
_geom_torsion_atom_site_label_1
_geom_torsion_atom_site_label_2
_geom_torsion_atom_site_label_3
_geom_torsion_atom_site_label_4
_geom_torsion
O1 S1 C31 F1 -59.81(13)
O1 S1 C31 F2 60.90(16)
O1 S1 C31 F3 -179.07(12)
O2 S1 C31 F1 -179.61(12)
O2 S1 C31 F2 -58.89(16)
O2 S1 C31 F3 61.13(13)
O3 S1 C31 F1 60.17(13)
O3 S1 C31 F2 -179.11(14)
O3 S1 C31 F3 -59.09(14)
P1 P2 C14 N1 -6.07(11)
P1 P2 C14 C15 170.59(11)
P1 C2 C3 C4 174.81(11)
P1 C2 C7 C6 -173.96(11)
P1 C8 C9 C10 176.56(10)
P1 C8 C13 C12 -172.67(10)
P2 P1 C2 C3 110.53(10)
P2 P1 C2 C7 -17.06(12)
P2 P1 C8 C9 -174.44(9)
P2 P1 C8 C13 59.95(10)
P2 P3 C19 C20 74.75(11)
P2 P3 C19 C24 -53.86(11)
P2 P3 C25 C26 -86.49(10)
P2 P3 C25 C30 152.83(9)
P2 C14 C15 C16 -178.79(12)
P3 P2 C14 N1 95.76(10)
P3 P2 C14 C15 -87.58(11)
P3 C19 C20 C21 169.16(12)
P3 C19 C24 C23 -172.16(10)
P3 C25 C26 C27 -176.31(10)
P3 C25 C30 C29 176.16(11)
N1 C14 C15 C16 -2.3(2)
C1 P1 C2 C3 -21.00(13)
C1 P1 C2 C7 -148.59(11)
C1 P1 C8 C9 -52.28(12)
C1 P1 C8 C13 -177.89(10)
C2 P1 C8 C9 68.03(12)
C2 P1 C8 C13 -57.58(11)
C2 C3 C4 C5 56.71(19)
C3 C2 C7 C6 57.11(17)
C3 C4 C5 C6 -56.60(19)
C4 C5 C6 C7 56.08(18)
C5 C6 C7 C2 -56.15(18)
C7 C2 C3 C4 -57.08(17)
C8 P1 C2 C3 -138.57(11)
C8 P1 C2 C7 93.84(11)
C8 C9 C10 C11 54.54(17)
C9 C8 C13 C12 59.75(15)
C9 C10 C11 C12 -54.56(17)
C10 C11 C12 C13 57.24(17)
C11 C12 C13 C8 -60.08(16)
C13 C8 C9 C10 -56.80(16)
C14 N1 C18 C17 1.1(2)
C14 C15 C16 C17 1.7(2)
C15 C16 C17 C18 0.1(2)
C16 C17 C18 N1 -1.6(2)
C18 N1 C14 P2 177.39(11)
C18 N1 C14 C15 0.9(2)
C19 P3 C25 C26 169.80(10)
C19 P3 C25 C30 49.12(11)
C19 C20 C21 C22 55.54(19)
C20 C19 C24 C23 58.83(16)
C20 C21 C22 C23 -53.47(19)
C21 C22 C23 C24 54.05(18)
C22 C23 C24 C19 -56.64(18)
C24 C19 C20 C21 -58.43(17)
C25 P3 C19 C20 -177.88(11)
C25 P3 C19 C24 53.50(12)
C25 C26 C27 C28 56.08(18)
C26 C25 C30 C29 55.83(17)
C26 C27 C28 C29 -55.09(19)
C27 C28 C29 C30 54.98(18)
C28 C29 C30 C25 -55.98(17)
C30 C25 C26 C27 -55.83(16)

loop_
_exptl_oxdiff_crystal_face_indexfrac_h
_exptl_oxdiff_crystal_face_indexfrac_k
_exptl_oxdiff_crystal_face_indexfrac_l
_exptl_oxdiff_crystal_face_x
_exptl_oxdiff_crystal_face_y
_exptl_oxdiff_crystal_face_z
0.0027 0.0087 7.9949 -0.0243 0.0306 0.9800
-0.0027 -0.0087 -7.9949 0.0243 -0.0306 -0.9800
-1.0046 -5.0073 -7.9978 0.1573 0.5816 -0.7819
2.0029 7.9973 0.0049 -0.2688 -0.9752 -0.3415
1.0047 6.0062 6.9989 -0.1529 -0.7100 0.6320
-6.0008 0.9984 -6.9991 0.8620 -0.2155 -0.5175
5.0013 -0.9963 7.9978 -0.7252 0.2086 0.7013
3.9971 -1.0095 -4.9946 -0.5458 0.1482 -0.8300
-6.9989 1.0049 -2.0029 0.9868 -0.2071 0.1562
6.0020 2.0014 7.0004 -0.8579 -0.1582 0.4354
-6.0025 -4.0001 -6.0019 0.8521 0.4112 -0.2581
5.9972 -3.0070 -0.9967 -0.8405 0.4341 -0.4077
4.0007 -1.9963 6.9973 -0.5836 0.3187 0.6674
